data_7211270
loop_
_publ_author_name
'Beichel, Witali'
'Yu, Yang'
'Dlubek, G\"unter'
'Krause-Rehberg, Reinhard'
'Pionteck, J\"urgen'
'Pfefferkorn, Dirk'
'Bulut, Safak'
'Bejan, Dana'
'Friedrich, Christian'
'Krossing, Ingo'

_publ_section_title
;
 Free volume in ionic liquids: a connection of experimentally accessible
 observables from PALS and PVT experiments with the molecular structure
 from XRD data.
;
_journal_issue 22
_journal_name_full 'Physical chemistry chemical physics : PCCP'
_journal_page_first 8821
_journal_page_last 8830
_journal_paper_doi 10.1039/c3cp43306d
_journal_volume 15
_journal_year 2013
_chemical_absolute_configuration unk
_chemical_formula_moiety 'C12 H4 B F24 O4, C8 H15 N2'
_chemical_formula_sum 'C20 H19 B F24 N2 O4'
_chemical_formula_weight 818.18
_chemical_melting_point 353
_chemical_name_common '1-butyl-3-methylimidazolium tetrakis(hexafluoroisopropoxy)borate'
_chemical_name_systematic '[C4MIM][B(hfip)4]'
_space_group_crystal_system monoclinic
_space_group_IT_number 4
_space_group_name_Hall 'P 2yb'
_space_group_name_H-M_alt 'P 1 21 1'
_symmetry_space_group_name_Hall 'P 2yb'
_symmetry_space_group_name_H-M 'P 1 21 1'
_atom_sites_solution_hydrogens geom
_atom_sites_solution_primary direct
_atom_sites_solution_secondary difmap
_audit_creation_date 2011-03-23
_audit_creation_method
;
Olex2 1.1
(compiled 2011.02.15 svn.r1672, GUI svn.r3494)
;
_cell_angle_alpha 90.00
_cell_angle_beta 90.1219(16)
_cell_angle_gamma 90.00
_cell_formula_units_Z 4
_cell_length_a 8.9539(2)
_cell_length_b 37.2276(6)
_cell_length_c 9.1021(2)
_cell_measurement_reflns_used 17321
_cell_measurement_temperature 115(2)
_cell_measurement_theta_max 27.6
_cell_measurement_theta_min 2.2
_cell_volume 3034.02(11)
_computing_cell_refinement
;
CrystalClear-SM Expert 2.0 r1 (Rigaku, 2009)
;
_computing_data_collection
;
CrystalClear-SM Expert 2.0 r1 (Rigaku, 2009)
;
_computing_data_reduction
;
CrystalClear-SM Expert 2.0 r1 (Rigaku, 2009)
;
_computing_molecular_graphics
;
O. V. Dolomanov, L. J. Bourhis, R. J. Gildea, J. A. K. Howard and H. Puschmann,
OLEX2: a complete structure solution, refinement and analysis program.
J. Appl. Cryst. (2009). 42, 339-341.
;
_computing_publication_material
;
O. V. Dolomanov, L. J. Bourhis, R. J. Gildea, J. A. K. Howard and H. Puschmann,
OLEX2: a complete structure solution, refinement and analysis program.
J. Appl. Cryst. (2009). 42, 339-341.
;
_computing_structure_refinement 'SHELXL-97 (Sheldrick, 2008)'
_computing_structure_solution 'SHELXS-97 (Sheldrick, 2008)'
_diffrn_ambient_temperature 115(2)
_diffrn_detector 'Image Plate'
_diffrn_detector_area_resol_mean 10.0000
_diffrn_detector_type 'Rigaku IP'
_diffrn_measured_fraction_theta_full 0.997
_diffrn_measured_fraction_theta_max 0.997
_diffrn_measurement_details
;
scan:
Number of images: 37
Slice: 24.0000 - 172.0000
Image width: 4.0000
Exp time: 120.0000
Rotation axis: Omega
Omega: 0.0000
Chi: 45.0000
Phi: 0.0000
XTD: 127.4000
2theta: 0.0039
scan:
Number of images: 39
Slice: 20.0000 - 176.0000
Image width: 4.0000
Exp time: 120.0000
Rotation axis: Omega
Omega: 0.0000
Chi: 0.0000
Phi: 90.0000
XTD: 127.4000
2theta: 0.0039
scan:
Number of images: 32
Slice: 40.0000 - 168.0000
Image width: 4.0000
Exp time: 120.0000
Rotation axis: Omega
Omega: 0.0000
Chi: 45.0000
Phi: 180.0000
XTD: 127.4000
2theta: 0.0039
;
_diffrn_measurement_device 'four-circle diffractometer'
_diffrn_measurement_device_type 'Rigaku R-AXIS SPIDER IP'
_diffrn_measurement_method '\w scans'
_diffrn_measurement_specimen_support Fiber
_diffrn_orient_matrix_type d*Trek
_diffrn_orient_matrix_UB_11 -0.000245
_diffrn_orient_matrix_UB_12 0.076925
_diffrn_orient_matrix_UB_13 0.080967
_diffrn_orient_matrix_UB_21 0.024838
_diffrn_orient_matrix_UB_22 -0.007378
_diffrn_orient_matrix_UB_23 0.007085
_diffrn_orient_matrix_UB_31 0.041834
_diffrn_orient_matrix_UB_32 0.073873
_diffrn_orient_matrix_UB_33 -0.069735
_diffrn_radiation_monochromator graphite
_diffrn_radiation_probe x-ray
_diffrn_radiation_type MoK\a
_diffrn_radiation_wavelength 0.71073
_diffrn_radiation_xray_symbol K-L~3~
_diffrn_reflns_av_R_equivalents 0.0686
_diffrn_reflns_av_unetI/netI 0.0670
_diffrn_reflns_limit_h_max 9
_diffrn_reflns_limit_h_min -9
_diffrn_reflns_limit_k_max 41
_diffrn_reflns_limit_k_min -41
_diffrn_reflns_limit_l_max 10
_diffrn_reflns_limit_l_min -10
_diffrn_reflns_number 36211
_diffrn_reflns_theta_full 23.25
_diffrn_reflns_theta_max 23.25
_diffrn_reflns_theta_min 2.19
_diffrn_source 'sealed X-ray tube'
_diffrn_source_current 40.0
_diffrn_source_power 2.0
_diffrn_source_target Mo
_diffrn_source_voltage 50.0
_exptl_absorpt_coefficient_mu 0.218
_exptl_absorpt_correction_T_max 1.000
_exptl_absorpt_correction_T_min 0.865
_exptl_absorpt_correction_type multi-scan
_exptl_absorpt_process_details 'Empirical Absorption Correction March 2001 T Higashi'
_exptl_crystal_colour Colorless
_exptl_crystal_colour_lustre clear
_exptl_crystal_colour_primary colourless
_exptl_crystal_density_diffrn 1.791
_exptl_crystal_density_method 'not measured'
_exptl_crystal_description block
_exptl_crystal_F_000 1624
_exptl_crystal_size_max 0.3
_exptl_crystal_size_mid 0.3
_exptl_crystal_size_min 0.3
_refine_diff_density_max 0.436
_refine_diff_density_min -0.390
_refine_diff_density_rms 0.090
_refine_ls_abs_structure_details 'Flack H D (1983), Acta Cryst. A39, 876-881'
_refine_ls_extinction_method none
_refine_ls_goodness_of_fit_ref 1.142
_refine_ls_hydrogen_treatment mixed
_refine_ls_matrix_type full
_refine_ls_number_parameters 923
_refine_ls_number_reflns 4396
_refine_ls_number_restraints 61
_refine_ls_restrained_S_all 1.134
_refine_ls_R_factor_all 0.0671
_refine_ls_R_factor_gt 0.0468
_refine_ls_shift/su_max 0.000
_refine_ls_shift/su_mean 0.000
_refine_ls_structure_factor_coef Fsqd
_refine_ls_weighting_details 'calc w=1/[\s^2^(Fo^2^)+(0.0527P)^2^+1.2958P] where P=(Fo^2^+2Fc^2^)/3'
_refine_ls_weighting_scheme calc
_refine_ls_wR_factor_gt 0.1146
_refine_ls_wR_factor_ref 0.1294
_reflns_number_gt 4022
_reflns_number_total 4396
_reflns_threshold_expression >2sigma(I)
_cod_data_source_file c3cp43306d.txt
_cod_data_source_block shelx_structure
_cod_depositor_comments
;
The following automatic conversions were performed:

'_exptl_absorpt_correction_type' value 'Multi-scan' changed to
'multi-scan' according to
/home/saulius/struct/CIF-dictionaries/cif_core.dic dictionary named
'cif_core.dic' version 2.4.2 from 2011-04-26.

Automatic conversion script
Id: cif_fix_values 1891 2012-01-12 08:04:46Z andrius 
;
_cod_database_code 7211270

loop_
_space_group_symop_id
_space_group_symop_operation_xyz
1 'x, y, z'
2 '-x, y+1/2, -z'

loop_
_atom_site_label
_atom_site_type_symbol
_atom_site_fract_x
_atom_site_fract_y
_atom_site_fract_z
_atom_site_U_iso_or_equiv
_atom_site_adp_type
_atom_site_occupancy
_atom_site_symmetry_multiplicity
_atom_site_calc_flag
_atom_site_refinement_flags
F1A F 0.5661(5) 0.24648(12) 1.0828(5) 0.0553(12) Uani 1 1 d .
F1B F 0.6946(5) 0.59983(13) 0.8247(5) 0.0548(12) Uani 1 1 d .
F2A F 0.4862(4) 0.29630(14) 1.1725(4) 0.0513(12) Uani 1 1 d .
F2B F 0.9292(5) 0.60940(12) 0.8503(5) 0.0515(11) Uani 1 1 d .
F3A F 0.7172(4) 0.29052(12) 1.1172(4) 0.0453(10) Uani 1 1 d .
F3B F 0.7905(6) 0.60328(12) 1.0401(4) 0.0525(12) Uani 1 1 d .
F4A F 0.7283(5) 0.34041(15) 0.9057(5) 0.0607(14) Uani 1 1 d .
F4B F 0.9391(5) 0.54651(14) 1.1418(4) 0.0541(12) Uani 1 1 d .
F5A F 0.5147(7) 0.35553(13) 0.9911(5) 0.0670(14) Uani 1 1 d .
F5B F 1.0952(4) 0.55213(14) 0.9654(5) 0.0531(12) Uani 1 1 d .
F6A F 0.5400(5) 0.34456(12) 0.7601(4) 0.0512(11) Uani 1 1 d .
F6B F 0.9788(5) 0.50251(12) 0.9934(4) 0.0499(11) Uani 1 1 d .
F7A F 0.0425(5) 0.28948(13) 0.9811(5) 0.0565(12) Uani 1 1 d .
F7B F 0.6015(6) 0.42860(14) 0.6360(5) 0.0633(13) Uani 1 1 d .
F8A F -0.0827(4) 0.24493(15) 0.9005(5) 0.0558(12) Uani 1 1 d .
F8B F 0.6229(4) 0.42725(11) 0.8689(4) 0.0434(9) Uani 1 1 d .
F9A F 0.0008(5) 0.24448(13) 1.1217(4) 0.0489(11) Uani 1 1 d .
F9B F 0.4063(5) 0.42729(14) 0.7698(6) 0.0628(13) Uani 1 1 d .
F10A F 0.1372(6) 0.18303(14) 1.0574(5) 0.0716(15) Uani 1 1 d .
F10B F 0.4807(5) 0.48587(13) 1.0116(4) 0.0487(11) Uani 1 1 d .
F11A F 0.0783(5) 0.18351(13) 0.8294(6) 0.0597(12) Uani 1 1 d .
F11B F 0.3000(4) 0.48977(14) 0.8568(5) 0.0546(12) Uani 1 1 d .
F12A F 0.3081(4) 0.18320(13) 0.8932(5) 0.0516(11) Uani 1 1 d .
F12B F 0.4558(5) 0.53332(12) 0.8803(5) 0.0479(10) Uani 1 1 d .
F13A F 0.1442(6) 0.25815(13) 0.4286(5) 0.0646(14) Uani 1 1 d .
F13B F 0.8118(5) 0.60151(13) 0.5288(4) 0.0502(11) Uani 1 1 d .
F14A F -0.0079(5) 0.30245(16) 0.4078(5) 0.0625(13) Uani 1 1 d .
F14B F 0.5732(5) 0.60567(12) 0.5238(4) 0.0489(11) Uani 1 1 d .
F15A F 0.2205(5) 0.30843(14) 0.3427(4) 0.0586(13) Uani 1 1 d .
F15B F 0.6965(5) 0.60574(12) 0.3223(4) 0.0516(11) Uani 1 1 d .
F16A F 0.0334(5) 0.35822(14) 0.5862(6) 0.0667(14) Uani 1 1 d .
F16B F 0.4298(5) 0.54915(15) 0.3758(6) 0.0646(14) Uani 1 1 d .
F17A F 0.2676(5) 0.36286(12) 0.5442(5) 0.0522(11) Uani 1 1 d .
F17B F 0.5956(6) 0.54495(16) 0.2073(4) 0.0666(15) Uani 1 1 d .
F18A F 0.1911(6) 0.35305(13) 0.7624(5) 0.0573(12) Uani 1 1 d .
F18B F 0.5564(5) 0.50061(12) 0.3541(4) 0.0503(11) Uani 1 1 d .
F19A F 0.3163(4) 0.19238(13) 0.5539(4) 0.0473(11) Uani 1 1 d .
F19B F 1.0996(7) 0.53942(17) 0.5038(8) 0.092(2) Uani 1 1 d .
F20A F 0.5356(5) 0.17423(12) 0.6123(6) 0.0579(12) Uani 1 1 d .
F20B F 1.2471(5) 0.49341(19) 0.5156(6) 0.0799(18) Uani 1 1 d .
F21A F 0.4872(5) 0.19039(14) 0.3893(5) 0.0616(13) Uani 1 1 d .
F21B F 1.0784(6) 0.49697(16) 0.3547(5) 0.0682(15) Uani 1 1 d .
F22A F 0.7571(4) 0.22470(13) 0.6210(5) 0.0488(11) Uani 1 1 d .
F22B F 1.1410(6) 0.43355(16) 0.6399(7) 0.089(2) Uani 1 1 d .
F23A F 0.7049(5) 0.24029(13) 0.3994(4) 0.0501(11) Uani 1 1 d .
F23B F 0.9920(7) 0.43249(14) 0.4608(5) 0.0731(16) Uani 1 1 d .
F24A F 0.6958(5) 0.27919(12) 0.5744(5) 0.0510(11) Uani 1 1 d .
F24B F 0.9098(7) 0.43037(16) 0.6765(8) 0.096(2) Uani 1 1 d .
O1A O 0.4694(4) 0.24447(12) 0.7123(4) 0.0273(9) Uani 1 1 d .
O1B O 0.8689(4) 0.53964(12) 0.7586(4) 0.0254(9) Uani 1 1 d .
O2A O 0.2089(4) 0.24997(12) 0.7904(4) 0.0269(9) Uani 1 1 d .
O2B O 0.6880(4) 0.49430(12) 0.7802(4) 0.0274(9) Uani 1 1 d .
O3A O 0.3168(4) 0.29217(12) 0.6294(4) 0.0276(9) Uani 1 1 d .
O3B O 0.6533(4) 0.53708(12) 0.5920(4) 0.0276(9) Uani 1 1 d .
O4A O 0.3967(4) 0.28766(12) 0.8879(4) 0.0287(10) Uani 1 1 d .
O4B O 0.8562(4) 0.49719(12) 0.5673(4) 0.0272(9) Uani 1 1 d .
N1A N 0.8574(7) 0.4013(3) 0.1303(6) 0.059(2) Uani 1 1 d .
N1B N 0.1231(6) 0.65648(16) 0.6668(5) 0.0347(13) Uani 1 1 d .
N2A N 0.7337(6) 0.38352(17) 0.3182(5) 0.0338(13) Uani 1 1 d .
N2B N 0.3105(6) 0.64630(16) 0.8122(5) 0.0336(12) Uani 1 1 d .
C1A C 0.5454(7) 0.29473(19) 0.9159(6) 0.0293(14) Uani 1 1 d .
H1A H 0.6068 0.2805 0.8485 0.035 Uiso 1 1 calc R
C1B C 0.8375(7) 0.55059(18) 0.9014(6) 0.0270(13) Uani 1 1 d .
H1B H 0.7448 0.5389 0.9330 0.032 Uiso 1 1 calc R
C2A C 0.5774(7) 0.28247(19) 1.0745(7) 0.0322(15) Uani 1 1 d .
C2B C 0.8143(8) 0.59070(18) 0.9042(7) 0.0340(15) Uani 1 1 d .
C3A C 0.5801(8) 0.33432(19) 0.8931(7) 0.0361(16) Uani 1 1 d .
C3B C 0.9631(7) 0.5382(2) 1.0014(7) 0.0355(16) Uani 1 1 d .
C4A C 0.1793(7) 0.2369(2) 0.9304(6) 0.0323(15) Uani 1 1 d .
H4A H 0.2602 0.2443 0.9964 0.039 Uiso 1 1 calc R
C4B C 0.5434(6) 0.48201(17) 0.7585(6) 0.0265(14) Uani 1 1 d .
H4B H 0.5076 0.4904 0.6627 0.032 Uiso 1 1 calc R
C5A C 0.0346(7) 0.2537(2) 0.9829(7) 0.0343(15) Uani 1 1 d .
C5B C 0.4449(7) 0.4978(2) 0.8783(7) 0.0356(16) Uani 1 1 d .
C6A C 0.1735(7) 0.1964(2) 0.9270(8) 0.0393(17) Uani 1 1 d .
C6B C 0.5426(7) 0.4416(2) 0.7597(7) 0.0368(16) Uani 1 1 d .
C7A C 0.1738(7) 0.30481(19) 0.5991(6) 0.0314(14) Uani 1 1 d .
H7A H 0.1037 0.2935 0.6675 0.038 Uiso 1 1 calc R
C7B C 0.6833(7) 0.55033(19) 0.4516(6) 0.0286(14) Uani 1 1 d .
H7B H 0.7810 0.5413 0.4204 0.034 Uiso 1 1 calc R
C8A C 0.1677(8) 0.3451(2) 0.6214(7) 0.0402(17) Uani 1 1 d .
C8B C 0.5648(8) 0.5364(2) 0.3449(7) 0.0402(17) Uani 1 1 d .
C9A C 0.1329(8) 0.2935(2) 0.4436(7) 0.0401(17) Uani 1 1 d .
C9B C 0.6895(8) 0.59130(19) 0.4564(6) 0.0351(16) Uani 1 1 d .
C10A C 0.5018(7) 0.23665(19) 0.5657(6) 0.0310(14) Uani 1 1 d .
H10A H 0.4418 0.2524 0.5028 0.037 Uiso 1 1 calc R
C10B C 1.0008(7) 0.48663(19) 0.6007(6) 0.0305(14) Uani 1 1 d .
H10 H 1.0253 0.4946 0.7005 0.037 Uiso 1 1 calc R
C11A C 0.4622(7) 0.1979(2) 0.5305(7) 0.0374(16) Uani 1 1 d .
C11B C 1.1077(7) 0.5043(2) 0.4937(8) 0.0435(18) Uani 1 1 d .
C12A C 0.6651(8) 0.2451(2) 0.5412(7) 0.0379(16) Uani 1 1 d .
C12B C 1.0123(7) 0.4462(2) 0.5941(8) 0.0379(16) Uani 1 1 d .
C13A C 0.6724(9) 0.3612(2) 0.4339(8) 0.0476(19) Uani 1 1 d .
H13D H 0.7123 0.3373 0.4259 0.071 Uiso 1 1 calc R
H13E H 0.5656 0.3603 0.4246 0.071 Uiso 1 1 calc R
H13F H 0.6986 0.3711 0.5278 0.071 Uiso 1 1 calc R
C13B C -0.0034(8) 0.6743(2) 0.5951(7) 0.0429(17) Uani 1 1 d .
H13A H -0.0948 0.6630 0.6248 0.064 Uiso 1 1 calc R
H13B H 0.0070 0.6725 0.4904 0.064 Uiso 1 1 calc R
H13C H -0.0053 0.6992 0.6230 0.064 Uiso 1 1 calc R
C14A C 0.7028(8) 0.4194(2) 0.2964(9) 0.0484(19) Uani 1 1 d U
H14A H 0.6389 0.4335 0.3526 0.058 Uiso 1 1 calc R
C14B C 0.1731(8) 0.62154(19) 0.6408(7) 0.0374(16) Uani 1 1 d U
H14 H 0.1339 0.6052 0.5735 0.045 Uiso 1 1 calc R
C15A C 0.7800(9) 0.4302(3) 0.1817(10) 0.059(2) Uani 1 1 d U
H15A H 0.7815 0.4533 0.1428 0.071 Uiso 1 1 calc R
C15B C 0.2883(8) 0.6161(2) 0.7316(7) 0.0387(16) Uani 1 1 d U
H15 H 0.3442 0.5951 0.7384 0.046 Uiso 1 1 calc R
C16A C 0.8287(8) 0.3725(2) 0.2157(7) 0.0444(19) Uani 1 1 d .
H16A H 0.8677 0.3495 0.2050 0.053 Uiso 1 1 calc R
C16B C 0.2097(7) 0.67085(18) 0.7702(6) 0.0300(14) Uani 1 1 d .
H16 H 0.2016 0.6941 0.8071 0.036 Uiso 1 1 calc R
C17A C 0.9666(11) 0.4013(4) 0.0066(10) 0.099(5) Uani 1 1 d U
H17C H 0.9277 0.4158 -0.0736 0.119 Uiso 1 1 calc R
H17D H 0.9799 0.3770 -0.0291 0.119 Uiso 1 1 calc R
C17B C 0.4206(7) 0.6517(2) 0.9307(7) 0.0403(16) Uani 1 1 d U
H17A H 0.4208 0.6767 0.9604 0.048 Uiso 1 1 calc R
H17B H 0.5196 0.6457 0.8953 0.048 Uiso 1 1 calc R
C18A C 1.1172(8) 0.4165(3) 0.0563(8) 0.054(2) Uani 1 1 d U
H18C H 1.1821 0.4185 -0.0285 0.064 Uiso 1 1 calc R
H18D H 1.1020 0.4404 0.0955 0.064 Uiso 1 1 calc R
C18B C 0.3825(7) 0.6283(2) 1.0611(7) 0.0382(16) Uani 1 1 d U
H18A H 0.4589 0.6312 1.1358 0.046 Uiso 1 1 calc R
H18B H 0.3828 0.6033 1.0304 0.046 Uiso 1 1 calc R
C19A C 1.1932(9) 0.3941(3) 0.1698(10) 0.057(2) Uani 1 1 d U
H19C H 1.2142 0.3706 0.1293 0.068 Uiso 1 1 calc R
H19D H 1.1272 0.3910 0.2532 0.068 Uiso 1 1 calc R
C19B C 0.2305(7) 0.6373(2) 1.1272(7) 0.0381(15) Uani 1 1 d U
H19A H 0.2301 0.6622 1.1578 0.046 Uiso 1 1 calc R
H19B H 0.1540 0.6343 1.0526 0.046 Uiso 1 1 calc R
C20A C 1.3362(9) 0.4110(4) 0.2205(10) 0.084(4) Uani 1 1 d U
H20D H 1.3974 0.4165 0.1370 0.126 Uiso 1 1 calc R
H20E H 1.3885 0.3947 0.2839 0.126 Uiso 1 1 calc R
H20F H 1.3145 0.4327 0.2733 0.126 Uiso 1 1 calc R
C20B C 0.1928(9) 0.6137(3) 1.2584(7) 0.051(2) Uani 1 1 d U
H20A H 0.1920 0.5890 1.2286 0.076 Uiso 1 1 calc R
H20B H 0.0962 0.6202 1.2956 0.076 Uiso 1 1 calc R
H20C H 0.2665 0.6171 1.3340 0.076 Uiso 1 1 calc R
B1A B 0.3482(7) 0.2687(2) 0.7538(7) 0.0257(15) Uani 1 1 d .
B1B B 0.7654(7) 0.5169(2) 0.6739(7) 0.0259(15) Uani 1 1 d .

loop_
_atom_site_aniso_label
_atom_site_aniso_U_11
_atom_site_aniso_U_22
_atom_site_aniso_U_33
_atom_site_aniso_U_23
_atom_site_aniso_U_13
_atom_site_aniso_U_12
F1A 0.079(3) 0.041(3) 0.046(2) 0.009(2) -0.020(2) -0.012(2)
F1B 0.067(3) 0.050(3) 0.047(2) 0.003(2) 0.001(2) 0.031(2)
F2A 0.044(2) 0.085(4) 0.0252(19) -0.002(2) 0.0060(16) 0.002(2)
F2B 0.072(3) 0.032(3) 0.051(2) -0.0007(19) 0.022(2) -0.012(2)
F3A 0.040(2) 0.057(3) 0.039(2) 0.0004(19) -0.0137(16) -0.0027(19)
F3B 0.092(3) 0.039(3) 0.0272(19) -0.0081(17) 0.020(2) 0.003(2)
F4A 0.053(3) 0.067(4) 0.062(3) 0.012(2) -0.017(2) -0.036(2)
F4B 0.058(3) 0.075(3) 0.029(2) -0.007(2) -0.0088(18) 0.011(2)
F5A 0.105(4) 0.037(3) 0.059(3) -0.017(2) 0.020(3) -0.008(3)
F5B 0.033(2) 0.070(3) 0.057(2) -0.011(2) -0.0070(18) -0.003(2)
F6A 0.058(3) 0.052(3) 0.043(2) 0.016(2) -0.0102(19) -0.018(2)
F6B 0.063(3) 0.041(3) 0.046(2) 0.0073(19) -0.0164(19) 0.010(2)
F7A 0.057(3) 0.042(3) 0.071(3) 0.005(2) 0.020(2) 0.007(2)
F7B 0.092(3) 0.048(3) 0.049(2) -0.018(2) 0.001(2) 0.006(3)
F8A 0.029(2) 0.087(4) 0.051(2) -0.012(2) -0.0065(18) 0.006(2)
F8B 0.042(2) 0.036(2) 0.052(2) 0.0135(19) -0.0182(17) -0.0010(19)
F9A 0.049(2) 0.063(3) 0.034(2) 0.0075(19) 0.0126(17) 0.002(2)
F9B 0.039(2) 0.044(3) 0.105(4) 0.005(3) -0.031(2) -0.009(2)
F10A 0.103(4) 0.050(3) 0.062(3) 0.028(2) 0.036(3) 0.004(3)
F10B 0.061(3) 0.060(3) 0.0254(19) 0.0001(18) 0.0062(17) -0.006(2)
F11A 0.046(2) 0.047(3) 0.086(3) -0.007(2) -0.005(2) -0.015(2)
F11B 0.031(2) 0.070(3) 0.063(3) -0.012(2) 0.0088(19) -0.011(2)
F12A 0.042(2) 0.049(3) 0.064(3) 0.017(2) 0.0074(19) 0.012(2)
F12B 0.046(2) 0.035(3) 0.063(3) -0.0078(19) 0.009(2) 0.0035(19)
F13A 0.090(4) 0.040(3) 0.063(3) -0.014(2) -0.036(3) 0.008(3)
F13B 0.063(3) 0.048(3) 0.040(2) 0.0014(19) -0.0063(19) -0.013(2)
F14A 0.043(2) 0.091(4) 0.054(3) -0.008(2) -0.019(2) 0.020(2)
F14B 0.066(3) 0.042(3) 0.039(2) 0.0082(18) 0.011(2) 0.022(2)
F15A 0.074(3) 0.071(4) 0.031(2) 0.002(2) 0.005(2) 0.010(3)
F15B 0.083(3) 0.045(3) 0.027(2) 0.0140(18) 0.0072(19) 0.008(2)
F16A 0.051(3) 0.042(3) 0.108(4) -0.003(3) -0.019(3) 0.019(2)
F16B 0.030(2) 0.076(4) 0.088(3) 0.021(3) -0.015(2) -0.001(2)
F17A 0.061(3) 0.032(3) 0.063(3) 0.015(2) 0.005(2) -0.003(2)
F17B 0.082(3) 0.086(4) 0.031(2) 0.015(2) -0.020(2) -0.035(3)
F18A 0.073(3) 0.049(3) 0.050(3) -0.014(2) 0.004(2) 0.013(2)
F18B 0.062(3) 0.041(3) 0.047(2) 0.0012(19) -0.0128(19) -0.014(2)
F19A 0.034(2) 0.057(3) 0.051(2) -0.019(2) -0.0040(17) -0.009(2)
F19B 0.083(4) 0.061(4) 0.132(5) -0.009(3) 0.065(4) -0.023(3)
F20A 0.059(3) 0.027(3) 0.087(3) -0.001(2) -0.022(2) 0.003(2)
F20B 0.031(2) 0.142(6) 0.067(3) 0.024(3) 0.013(2) 0.016(3)
F21A 0.070(3) 0.066(3) 0.049(2) -0.034(2) 0.014(2) -0.011(3)
F21B 0.077(3) 0.095(4) 0.033(2) 0.021(2) 0.011(2) 0.016(3)
F22A 0.031(2) 0.062(3) 0.053(2) 0.005(2) -0.0070(17) 0.004(2)
F22B 0.062(3) 0.063(4) 0.141(5) -0.040(3) -0.067(3) 0.032(3)
F23A 0.058(2) 0.060(3) 0.032(2) -0.0075(19) 0.0188(18) -0.002(2)
F23B 0.110(4) 0.053(3) 0.056(3) -0.026(2) -0.037(3) 0.005(3)
F24A 0.060(3) 0.038(3) 0.055(2) -0.013(2) 0.018(2) -0.016(2)
F24B 0.112(4) 0.054(4) 0.122(5) 0.044(3) 0.062(4) 0.029(3)
O1A 0.030(2) 0.032(3) 0.0202(19) -0.0002(17) 0.0012(15) 0.0023(19)
O1B 0.027(2) 0.029(3) 0.021(2) -0.0012(16) 0.0035(16) -0.0029(17)
O2A 0.026(2) 0.028(3) 0.027(2) 0.0026(17) -0.0004(16) -0.0035(18)
O2B 0.024(2) 0.035(3) 0.0236(19) 0.0024(17) -0.0027(15) -0.0005(18)
O3A 0.024(2) 0.031(3) 0.027(2) 0.0031(18) 0.0001(16) 0.0019(18)
O3B 0.026(2) 0.028(3) 0.028(2) 0.0090(18) 0.0041(16) 0.0056(17)
O4A 0.025(2) 0.037(3) 0.024(2) -0.0031(18) 0.0004(16) -0.0043(19)
O4B 0.029(2) 0.032(3) 0.0215(19) -0.0010(17) -0.0050(16) 0.0067(18)
N1A 0.043(4) 0.111(7) 0.023(3) 0.009(4) -0.010(3) -0.030(4)
N1B 0.034(3) 0.044(4) 0.026(3) 0.008(2) 0.001(2) 0.002(3)
N2A 0.032(3) 0.037(4) 0.032(3) 0.007(2) -0.006(2) -0.002(2)
N2B 0.033(3) 0.040(4) 0.028(3) 0.006(2) 0.002(2) 0.003(3)
C1A 0.029(3) 0.040(4) 0.019(3) 0.000(3) -0.001(2) -0.002(3)
C1B 0.033(3) 0.029(4) 0.019(3) 0.001(2) 0.004(2) -0.003(3)
C2A 0.036(4) 0.030(4) 0.031(3) 0.001(3) -0.003(3) -0.008(3)
C2B 0.052(4) 0.024(4) 0.026(3) -0.003(3) 0.010(3) 0.005(3)
C3A 0.045(4) 0.032(4) 0.032(3) 0.004(3) -0.002(3) -0.009(3)
C3B 0.035(4) 0.038(4) 0.033(3) -0.004(3) 0.000(3) 0.002(3)
C4A 0.029(3) 0.044(4) 0.025(3) 0.005(3) 0.000(2) -0.004(3)
C4B 0.029(3) 0.031(4) 0.020(3) 0.005(2) -0.005(2) -0.004(3)
C5A 0.036(4) 0.038(5) 0.029(3) 0.006(3) 0.003(3) -0.006(3)
C5B 0.028(3) 0.041(5) 0.038(4) 0.002(3) -0.001(3) -0.007(3)
C6A 0.036(4) 0.028(4) 0.054(4) 0.011(3) 0.012(3) -0.002(3)
C6B 0.037(4) 0.034(4) 0.039(4) -0.002(3) -0.009(3) 0.001(3)
C7A 0.030(3) 0.039(4) 0.026(3) 0.001(3) 0.002(2) 0.004(3)
C7B 0.028(3) 0.041(4) 0.017(3) 0.006(3) 0.001(2) 0.002(3)
C8A 0.039(4) 0.041(5) 0.041(4) -0.003(3) -0.005(3) 0.006(3)
C8B 0.043(4) 0.045(5) 0.033(3) 0.010(3) -0.007(3) -0.005(3)
C9A 0.035(4) 0.052(5) 0.033(3) 0.008(3) -0.008(3) 0.007(3)
C9B 0.051(4) 0.031(4) 0.023(3) 0.011(3) 0.003(3) -0.005(3)
C10A 0.038(3) 0.035(4) 0.020(3) -0.004(3) -0.002(2) 0.005(3)
C10B 0.026(3) 0.043(4) 0.023(3) -0.004(3) -0.009(2) 0.008(3)
C11A 0.038(4) 0.040(5) 0.034(3) -0.015(3) -0.003(3) 0.002(3)
C11B 0.030(4) 0.050(5) 0.051(4) -0.003(4) 0.007(3) 0.012(3)
C12A 0.041(4) 0.046(5) 0.027(3) -0.004(3) 0.007(3) 0.002(3)
C12B 0.032(4) 0.037(4) 0.045(4) -0.003(3) -0.011(3) 0.006(3)
C13A 0.046(4) 0.059(6) 0.038(4) 0.008(4) 0.002(3) -0.003(4)
C13B 0.050(4) 0.043(5) 0.035(4) 0.007(3) -0.004(3) 0.012(3)
C14A 0.036(4) 0.046(5) 0.063(5) 0.014(4) -0.010(3) 0.003(3)
C14B 0.051(4) 0.032(4) 0.029(3) 0.001(3) 0.004(3) 0.006(3)
C15A 0.053(5) 0.061(6) 0.063(5) 0.031(5) -0.020(4) -0.017(5)
C15B 0.044(4) 0.039(4) 0.034(3) -0.004(3) 0.008(3) 0.011(3)
C16A 0.044(4) 0.062(6) 0.027(3) -0.011(3) -0.002(3) -0.009(4)
C16B 0.031(3) 0.029(4) 0.030(3) 0.004(3) 0.003(3) -0.008(3)
C17A 0.059(6) 0.197(14) 0.042(5) 0.003(6) 0.001(4) -0.060(7)
C17B 0.029(3) 0.045(5) 0.047(4) 0.006(3) -0.005(3) 0.001(3)
C18A 0.041(4) 0.089(7) 0.031(4) 0.018(4) 0.002(3) -0.023(4)
C18B 0.035(3) 0.044(4) 0.035(3) 0.000(3) -0.007(3) 0.004(3)
C19A 0.042(4) 0.059(6) 0.069(5) 0.022(4) 0.018(3) 0.003(4)
C19B 0.035(3) 0.047(5) 0.032(3) -0.001(3) -0.008(3) 0.000(3)
C20A 0.037(4) 0.155(12) 0.060(5) 0.046(6) -0.002(4) 0.005(5)
C20B 0.053(4) 0.071(6) 0.027(3) 0.002(3) -0.006(3) -0.009(4)
B1A 0.021(3) 0.028(4) 0.028(3) -0.001(3) 0.004(3) -0.003(3)
B1B 0.025(3) 0.034(4) 0.019(3) -0.001(3) -0.001(2) 0.003(3)

loop_
_atom_type_symbol
_atom_type_description
_atom_type_scat_dispersion_real
_atom_type_scat_dispersion_imag
_atom_type_scat_source
C C 0.0033 0.0016 'International Tables Vol C Tables 4.2.6.8 and 6.1.1.4'
N N 0.0061 0.0033 'International Tables Vol C Tables 4.2.6.8 and 6.1.1.4'
B B 0.0013 0.0007 'International Tables Vol C Tables 4.2.6.8 and 6.1.1.4'
O O 0.0106 0.0060 'International Tables Vol C Tables 4.2.6.8 and 6.1.1.4'
F F 0.0171 0.0103 'International Tables Vol C Tables 4.2.6.8 and 6.1.1.4'
H H 0.0000 0.0000 'International Tables Vol C Tables 4.2.6.8 and 6.1.1.4'

loop_
_geom_angle_atom_site_label_1
_geom_angle_atom_site_label_2
_geom_angle_atom_site_label_3
_geom_angle
C10A O1A B1A 122.1(5)
C1B O1B B1B 122.0(4)
C4A O2A B1A 122.6(5)
C4B O2B B1B 122.7(4)
C7A O3A B1A 122.2(5)
C7B O3B B1B 121.1(4)
C1A O4A B1A 121.8(5)
C10B O4B B1B 121.1(4)
C15A N1A C17A 126.3(9)
C16A N1A C15A 109.5(7)
C16A N1A C17A 124.1(10)
C14B N1B C13B 126.5(6)
C16B N1B C13B 125.6(6)
C16B N1B C14B 108.0(6)
C14A N2A C13A 125.7(6)
C16A N2A C13A 125.1(7)
C16A N2A C14A 109.1(6)
C15B N2B C17B 127.3(6)
C16B N2B C15B 108.2(5)
C16B N2B C17B 124.4(6)
O4A C1A C2A 107.1(5)
O4A C1A C3A 110.9(5)
C3A C1A C2A 112.2(5)
O1B C1B C2B 109.5(5)
O1B C1B C3B 108.7(5)
C2B C1B C3B 113.2(5)
F1A C2A C1A 109.5(5)
F2A C2A F1A 107.7(5)
F2A C2A F3A 107.2(5)
F2A C2A C1A 113.9(6)
F3A C2A F1A 106.0(5)
F3A C2A C1A 112.1(5)
F1B C2B F2B 106.6(5)
F1B C2B F3B 106.4(5)
F1B C2B C1B 110.7(6)
F2B C2B F3B 106.3(6)
F2B C2B C1B 113.8(5)
F3B C2B C1B 112.5(5)
F4A C3A C1A 110.6(6)
F5A C3A F4A 106.1(6)
F5A C3A C1A 113.2(5)
F6A C3A F4A 107.1(5)
F6A C3A F5A 109.0(6)
F6A C3A C1A 110.5(5)
F4B C3B F5B 106.9(5)
F4B C3B F6B 107.5(6)
F4B C3B C1B 112.6(5)
F5B C3B F6B 106.2(6)
F5B C3B C1B 113.0(6)
F6B C3B C1B 110.3(5)
O2A C4A C5A 108.0(5)
O2A C4A C6A 109.7(5)
C6A C4A C5A 113.0(5)
O2B C4B C5B 108.2(5)
O2B C4B C6B 109.5(5)
C6B C4B C5B 112.3(5)
F7A C5A F9A 106.2(5)
F7A C5A C4A 111.3(5)
F8A C5A F7A 106.3(6)
F8A C5A F9A 106.7(5)
F8A C5A C4A 113.2(6)
F9A C5A C4A 112.6(5)
F10B C5B F11B 106.7(5)
F10B C5B C4B 112.6(6)
F11B C5B C4B 111.6(5)
F12B C5B F10B 107.7(6)
F12B C5B F11B 107.2(6)
F12B C5B C4B 110.7(5)
F10A C6A F12A 106.9(6)
F10A C6A C4A 111.3(6)
F11A C6A F10A 107.9(6)
F11A C6A F12A 107.1(6)
F11A C6A C4A 113.5(6)
F12A C6A C4A 109.9(5)
F7B C6B F8B 105.6(6)
F7B C6B F9B 106.1(6)
F7B C6B C4B 110.8(6)
F8B C6B C4B 113.7(5)
F9B C6B F8B 106.3(6)
F9B C6B C4B 113.8(6)
O3A C7A C8A 110.0(5)
O3A C7A C9A 108.1(5)
C8A C7A C9A 112.9(6)
O3B C7B C8B 109.1(5)
O3B C7B C9B 109.5(5)
C9B C7B C8B 112.5(5)
F16A C8A C7A 111.3(6)
F17A C8A F16A 107.5(6)
F17A C8A F18A 107.2(6)
F17A C8A C7A 113.6(6)
F18A C8A F16A 106.8(6)
F18A C8A C7A 110.0(6)
F16B C8B F18B 107.0(6)
F16B C8B C7B 112.0(6)
F17B C8B F16B 107.8(6)
F17B C8B F18B 108.2(6)
F17B C8B C7B 112.0(6)
F18B C8B C7B 109.8(5)
F13A C9A F14A 107.0(6)
F13A C9A F15A 107.3(6)
F13A C9A C7A 110.6(6)
F14A C9A C7A 112.4(6)
F15A C9A F14A 106.5(6)
F15A C9A C7A 112.7(6)
F13B C9B F15B 107.3(5)
F13B C9B C7B 109.2(5)
F14B C9B F13B 107.6(5)
F14B C9B F15B 107.4(6)
F14B C9B C7B 112.9(5)
F15B C9B C7B 112.2(5)
O1A C10A C11A 110.5(5)
O1A C10A C12A 107.4(5)
C12A C10A C11A 113.1(6)
O4B C10B C11B 109.0(5)
O4B C10B C12B 109.7(5)
C12B C10B C11B 111.4(6)
F19A C11A C10A 109.9(5)
F20A C11A F19A 106.9(6)
F20A C11A F21A 108.4(6)
F20A C11A C10A 113.4(5)
F21A C11A F19A 106.6(5)
F21A C11A C10A 111.3(6)
F19B C11B F20B 110.3(7)
F19B C11B F21B 105.3(7)
F19B C11B C10B 110.7(6)
F20B C11B C10B 111.3(6)
F21B C11B F20B 105.4(6)
F21B C11B C10B 113.6(6)
F22A C12A F23A 106.3(6)
F22A C12A C10A 113.4(6)
F23A C12A C10A 111.7(5)
F24A C12A F22A 107.0(6)
F24A C12A F23A 106.7(6)
F24A C12A C10A 111.3(6)
F22B C12B F23B 105.7(6)
F22B C12B F24B 105.6(7)
F22B C12B C10B 113.9(6)
F23B C12B C10B 114.2(6)
F24B C12B F23B 104.6(7)
F24B C12B C10B 112.0(6)
C15A C14A N2A 107.7(8)
C15B C14B N1B 106.4(6)
C14A C15A N1A 107.4(8)
C14B C15B N2B 108.8(6)
N2A C16A N1A 106.3(8)
N1B C16B N2B 108.6(6)
N1A C17A C18A 110.8(7)
N2B C17B C18B 110.1(6)
C19A C18A C17A 113.6(8)
C17B C18B C19B 112.7(6)
C18A C19A C20A 111.6(7)
C20B C19B C18B 112.5(6)
O1A B1A O2A 113.3(6)
O1A B1A O4A 107.0(5)
O2A B1A O4A 106.8(5)
O3A B1A O1A 108.1(5)
O3A B1A O2A 107.4(5)
O3A B1A O4A 114.5(6)
O2B B1B O1B 106.5(4)
O2B B1B O4B 114.6(6)
O3B B1B O1B 113.8(6)
O3B B1B O2B 108.0(5)
O3B B1B O4B 107.6(4)
O4B B1B O1B 106.6(5)

loop_
_geom_bond_atom_site_label_1
_geom_bond_atom_site_label_2
_geom_bond_distance
F1A C2A 1.346(8)
F1B C2B 1.336(8)
F2A C2A 1.316(8)
F2B C2B 1.336(8)
F3A C2A 1.343(8)
F3B C2B 1.340(7)
F4A C3A 1.351(8)
F4B C3B 1.333(8)
F5A C3A 1.328(9)
F5B C3B 1.333(8)
F6A C3A 1.318(8)
F6B C3B 1.338(8)
F7A C5A 1.333(8)
F7B C6B 1.335(8)
F8A C5A 1.330(8)
F8B C6B 1.337(8)
F9A C5A 1.344(7)
F9B C6B 1.335(8)
F10A C6A 1.328(8)
F10B C5B 1.331(8)
F11A C6A 1.320(9)
F11B C5B 1.346(8)
F12A C6A 1.337(8)
F12B C5B 1.324(8)
F13A C9A 1.327(9)
F13B C9B 1.332(8)
F14A C9A 1.343(8)
F14B C9B 1.322(8)
F15A C9A 1.331(9)
F15B C9B 1.336(7)
F16A C8A 1.336(8)
F16B C8B 1.330(9)
F17A C8A 1.317(9)
F17B C8B 1.322(8)
F18A C8A 1.333(8)
F18B C8B 1.335(9)
F19A C11A 1.340(8)
F19B C11B 1.311(9)
F20A C11A 1.328(8)
F20B C11B 1.328(8)
F21A C11A 1.335(8)
F21B C11B 1.320(9)
F22A C12A 1.334(8)
F22B C12B 1.312(8)
F23A C12A 1.352(7)
F23B C12B 1.329(8)
F24A C12A 1.333(9)
F24B C12B 1.324(9)
O1A C10A 1.397(7)
O1A B1A 1.463(8)
O1B C1B 1.391(7)
O1B B1B 1.472(8)
O2A C4A 1.390(7)
O2A B1A 1.469(8)
O2B C4B 1.387(7)
O2B B1B 1.458(8)
O3A C7A 1.391(7)
O3A B1A 1.457(8)
O3B C7B 1.396(7)
O3B B1B 1.458(8)
O4A C1A 1.381(7)
O4A B1A 1.473(8)
O4B C10B 1.387(7)
O4B B1B 1.464(8)
N1A C15A 1.363(13)
N1A C16A 1.351(11)
N1A C17A 1.493(11)
N1B C13B 1.466(9)
N1B C14B 1.396(9)
N1B C16B 1.330(9)
N2A C13A 1.451(9)
N2A C14A 1.380(10)
N2A C16A 1.329(9)
N2B C15B 1.355(9)
N2B C16B 1.339(9)
N2B C17B 1.474(9)
C1A C2A 1.540(8)
C1A C3A 1.520(10)
C1B C2B 1.508(9)
C1B C3B 1.517(9)
C4A C5A 1.517(9)
C4A C6A 1.510(10)
C4B C5B 1.522(9)
C4B C6B 1.505(9)
C7A C8A 1.515(10)
C7A C9A 1.521(9)
C7B C8B 1.528(9)
C7B C9B 1.527(10)
C10A C11A 1.518(10)
C10A C12A 1.513(9)
C10B C11B 1.517(10)
C10B C12B 1.510(10)
C14A C15A 1.316(12)
C14B C15B 1.336(10)
C17A C18A 1.530(11)
C17B C18B 1.512(10)
C18A C19A 1.489(12)
C18B C19B 1.527(9)
C19A C20A 1.499(13)
C19B C20B 1.521(10)
